data_4312994
loop_
_publ_author_name
'Daniel L. Reger'
'James R. Gardinier'
'Mark D. Smith'
'Perry J. Pellechia'

_publ_section_title
;
 Supramolecular Assembly and Solution Properties of
 Bis(bipyridyl)ruthenium(II) Coordination Complexes of
 Aryl(2-pyridyl)methanones
;
_journal_name_full 'Inorganic Chemistry'
_journal_page_first 482
_journal_page_last 491
_journal_paper_doi 10.1021/ic026018n
_journal_volume 42
_journal_year 2003
_chemical_formula_moiety
; 
[Ru (C10H8N2)2 (C12H8BrNO)] (PF6)2 
;
_chemical_formula_sum 'C32 H24 Br F12 N5 O P2 Ru'
_chemical_formula_weight 965.48
_chemical_name_systematic
; 
 ? 
;
_space_group_IT_number 14
_symmetry_cell_setting monoclinic
_symmetry_space_group_name_Hall '-P 2ybc'
_symmetry_space_group_name_H-M 'P 1 21/c 1'
_atom_sites_solution_hydrogens geom
_atom_sites_solution_primary direct
_atom_sites_solution_secondary difmap
_audit_creation_method SHELXL-97
_cell_angle_alpha 90.00
_cell_angle_beta 91.440(2)
_cell_angle_gamma 90.00
_cell_formula_units_Z 4
_cell_length_a 10.6639(11)
_cell_length_b 23.690(3)
_cell_length_c 13.7634(14)
_cell_measurement_reflns_used 7532
_cell_measurement_temperature 150(1)
_cell_measurement_theta_max 25.004
_cell_measurement_theta_min 2.538
_cell_volume 3475.9(7)
_computing_cell_refinement 'SAINT+ NT V6.02a (Bruker, 1998)'
_computing_data_collection 'SMART NT V5.625 (Bruker, 2000)'
_computing_data_reduction 'SAINT+ NT V6.02a'
_computing_molecular_graphics 'SHELXTL V5.1 (Sheldrick, 1997)'
_computing_publication_material 'SHELXTL V5.1'
_computing_structure_refinement 'SHELXL-97 (Sheldrick, 1997)'
_computing_structure_solution 'SHELXS-97 (Sheldrick, 1990)'
_diffrn_ambient_temperature 150(1)
_diffrn_measured_fraction_theta_full 0.999
_diffrn_measured_fraction_theta_max 0.999
_diffrn_measurement_device_type 'Bruker SMART APEX CCD diffractometer'
_diffrn_measurement_method 'omega scans'
_diffrn_radiation_monochromator graphite
_diffrn_radiation_source 'fine-focus sealed tube'
_diffrn_radiation_type MoK\a
_diffrn_radiation_wavelength 0.71073
_diffrn_reflns_av_R_equivalents 0.0377
_diffrn_reflns_av_sigmaI/netI 0.0355
_diffrn_reflns_limit_h_max 12
_diffrn_reflns_limit_h_min -12
_diffrn_reflns_limit_k_max 28
_diffrn_reflns_limit_k_min -23
_diffrn_reflns_limit_l_max 16
_diffrn_reflns_limit_l_min -16
_diffrn_reflns_number 24323
_diffrn_reflns_theta_full 25.05
_diffrn_reflns_theta_max 25.05
_diffrn_reflns_theta_min 1.71
_diffrn_standards_decay_% none
_exptl_absorpt_coefficient_mu 1.794
_exptl_absorpt_correction_T_max 0.7398
_exptl_absorpt_correction_T_min 0.5226
_exptl_absorpt_correction_type multi-scan
_exptl_absorpt_process_details '(SADABS, Bruker, 1997)'
_exptl_crystal_colour brown
_exptl_crystal_density_diffrn 1.845
_exptl_crystal_density_method 'not measured'
_exptl_crystal_description plate
_exptl_crystal_F_000 1904
_exptl_crystal_size_max 0.38
_exptl_crystal_size_mid 0.23
_exptl_crystal_size_min 0.12
_refine_diff_density_max 0.699
_refine_diff_density_min -0.761
_refine_diff_density_rms 0.082
_refine_ls_extinction_method none
_refine_ls_goodness_of_fit_ref 1.028
_refine_ls_hydrogen_treatment refU
_refine_ls_matrix_type full
_refine_ls_number_parameters 575
_refine_ls_number_reflns 6146
_refine_ls_number_restraints 63
_refine_ls_restrained_S_all 1.820
_refine_ls_R_factor_all 0.0450
_refine_ls_R_factor_gt 0.0373
_refine_ls_shift/su_max 0.001
_refine_ls_shift/su_mean 0.000
_refine_ls_structure_factor_coef Fsqd
_refine_ls_weighting_details 'calc w=1/[\s^2^(Fo^2^)+(0.0646P)^2^+0.0000P] where P=(Fo^2^+2Fc^2^)/3'
_refine_ls_weighting_scheme calc
_refine_ls_wR_factor_gt 0.0990
_refine_ls_wR_factor_ref 0.1017
_reflns_number_gt 4994
_reflns_number_total 6146
_reflns_threshold_expression >2sigma(I)
_cod_data_source_file ic026018n-2_s3.cif
_cod_data_source_block jgrubr1s
_cod_original_cell_volume 3475.9(6)
_cod_database_code 4312994

loop_
_symmetry_equiv_pos_as_xyz
'x, y, z'
'-x, y+1/2, -z+1/2'
'-x, -y, -z'
'x, -y-1/2, z-1/2'

loop_
_atom_site_label
_atom_site_type_symbol
_atom_site_fract_x
_atom_site_fract_y
_atom_site_fract_z
_atom_site_U_iso_or_equiv
_atom_site_adp_type
_atom_site_occupancy
_atom_site_symmetry_multiplicity
_atom_site_calc_flag
_atom_site_refinement_flags
_atom_site_disorder_assembly
_atom_site_disorder_group
Ru Ru 0.29228(4) 0.38575(2) 0.88408(3) 0.02793(18) Uani 1 1 d . . .
Br Br 0.54970(9) 0.64896(4) 0.48763(6) 0.0705(3) Uani 1 1 d . . .
C1 C 0.0453(6) 0.3728(3) 0.7669(5) 0.0341(14) Uani 1 1 d . . .
H1 H 0.0148 0.3524 0.8208 0.022(14) Uiso 1 1 calc R . .
C2 C -0.0292(6) 0.3768(3) 0.6832(5) 0.0401(15) Uani 1 1 d . . .
H2 H -0.1106 0.3604 0.6810 0.05(2) Uiso 1 1 calc R . .
C3 C 0.0156(6) 0.4048(3) 0.6027(5) 0.0414(16) Uani 1 1 d . . .
H3 H -0.0325 0.4061 0.5437 0.037(17) Uiso 1 1 calc R . .
C4 C 0.1317(6) 0.4308(3) 0.6100(5) 0.0386(15) Uani 1 1 d . . .
H4 H 0.1643 0.4507 0.5562 0.047(19) Uiso 1 1 calc R . .
C5 C 0.1996(6) 0.4274(3) 0.6967(4) 0.0336(13) Uani 1 1 d . . .
C6 C 0.3240(6) 0.4533(3) 0.7139(4) 0.0330(14) Uani 1 1 d . . .
C7 C 0.3754(6) 0.4983(3) 0.6528(4) 0.0361(14) Uani 1 1 d . . .
C8 C 0.2982(7) 0.5426(3) 0.6182(5) 0.0433(16) Uani 1 1 d . . .
H8 H 0.2103 0.5414 0.6277 0.05(2) Uiso 1 1 calc R . .
C9 C 0.3504(7) 0.5880(3) 0.5705(5) 0.0502(18) Uani 1 1 d . . .
H9 H 0.2993 0.6182 0.5475 0.07(3) Uiso 1 1 calc R . .
C10 C 0.4769(8) 0.5884(3) 0.5572(5) 0.0494(19) Uani 1 1 d . . .
C11 C 0.5551(7) 0.5461(3) 0.5903(4) 0.0480(18) Uani 1 1 d . . .
H11 H 0.6427 0.5480 0.5797 0.06(2) Uiso 1 1 calc R . .
C12 C 0.5043(6) 0.5007(3) 0.6397(4) 0.0404(16) Uani 1 1 d . . .
H12 H 0.5572 0.4715 0.6643 0.035(17) Uiso 1 1 calc R . .
C21 C 0.1675(6) 0.4969(3) 0.9411(5) 0.0369(14) Uani 1 1 d . . .
H21 H 0.1103 0.4897 0.8885 0.048(19) Uiso 1 1 calc R . .
C22 C 0.1548(6) 0.5458(3) 0.9939(5) 0.0406(15) Uani 1 1 d . . .
H22 H 0.0894 0.5717 0.9781 0.05(2) Uiso 1 1 calc R . .
C23 C 0.2374(6) 0.5569(3) 1.0700(5) 0.0419(16) Uani 1 1 d . . .
H23 H 0.2299 0.5904 1.1074 0.047(19) Uiso 1 1 calc R . .
C24 C 0.3311(6) 0.5185(3) 1.0909(4) 0.0360(14) Uani 1 1 d . . .
H24 H 0.3894 0.5255 1.1429 0.024(14) Uiso 1 1 calc R . .
C25 C 0.3403(5) 0.4699(2) 1.0363(4) 0.0304(13) Uani 1 1 d . . .
C26 C 0.4378(5) 0.4265(2) 1.0524(4) 0.0300(13) Uani 1 1 d . . .
C27 C 0.5273(6) 0.4285(3) 1.1271(4) 0.0381(15) Uani 1 1 d . . .
H27 H 0.5272 0.4588 1.1722 0.033(17) Uiso 1 1 calc R . .
C28 C 0.6161(6) 0.3868(3) 1.1363(5) 0.0400(15) Uani 1 1 d . . .
H28 H 0.6768 0.3875 1.1880 0.034(17) Uiso 1 1 calc R . .
C29 C 0.6150(6) 0.3436(3) 1.0683(5) 0.0385(15) Uani 1 1 d . . .
H29 H 0.6765 0.3146 1.0719 0.042(18) Uiso 1 1 calc R . .
C30 C 0.5243(6) 0.3432(3) 0.9957(4) 0.0344(14) Uani 1 1 d . . .
H30 H 0.5244 0.3133 0.9497 0.035(17) Uiso 1 1 calc R . .
C31 C 0.1257(6) 0.3465(3) 1.0459(4) 0.0372(15) Uani 1 1 d . . .
H31 H 0.1314 0.3841 1.0693 0.031(17) Uiso 1 1 calc R . .
C32 C 0.0529(6) 0.3086(3) 1.0950(5) 0.0457(17) Uani 1 1 d . . .
H32 H 0.0082 0.3202 1.1504 0.043(19) Uiso 1 1 calc R . .
C33 C 0.0458(7) 0.2540(3) 1.0629(6) 0.0519(19) Uani 1 1 d . . .
H33 H -0.0046 0.2273 1.0954 0.046(19) Uiso 1 1 calc R . .
C34 C 0.1128(6) 0.2382(3) 0.9828(5) 0.0454(17) Uani 1 1 d . . .
H34 H 0.1093 0.2003 0.9603 0.05(2) Uiso 1 1 calc R . .
C35 C 0.1850(6) 0.2775(3) 0.9352(4) 0.0349(14) Uani 1 1 d . . .
C36 C 0.2623(6) 0.2653(3) 0.8506(4) 0.0350(14) Uani 1 1 d . . .
C37 C 0.2708(6) 0.2131(3) 0.8065(5) 0.0448(16) Uani 1 1 d . . .
H37 H 0.2205 0.1825 0.8273 0.043(19) Uiso 1 1 calc R . .
C38 C 0.3534(7) 0.2060(3) 0.7319(5) 0.0520(18) Uani 1 1 d . . .
H38 H 0.3603 0.1704 0.7005 0.040(18) Uiso 1 1 calc R . .
C39 C 0.4252(7) 0.2504(3) 0.7037(5) 0.0489(18) Uani 1 1 d . . .
H39 H 0.4841 0.2459 0.6537 0.05(2) Uiso 1 1 calc R . .
C40 C 0.4115(6) 0.3015(3) 0.7480(5) 0.0404(15) Uani 1 1 d . . .
H40 H 0.4611 0.3324 0.7271 0.042(18) Uiso 1 1 calc R . .
N1 N 0.1592(4) 0.3969(2) 0.7743(3) 0.0305(11) Uani 1 1 d . . .
N11 N 0.2585(4) 0.4589(2) 0.9613(3) 0.0284(11) Uani 1 1 d . . .
N12 N 0.4352(4) 0.3833(2) 0.9869(3) 0.0290(11) Uani 1 1 d . . .
N21 N 0.1894(4) 0.3326(2) 0.9659(3) 0.0312(11) Uani 1 1 d . . .
N22 N 0.3304(4) 0.3099(2) 0.8203(3) 0.0321(11) Uani 1 1 d . . .
O1 O 0.3867(4) 0.43705(17) 0.7873(3) 0.0326(9) Uani 1 1 d . . .
P1 P 0.21205(17) 0.75129(8) 0.16914(15) 0.0485(5) Uani 1 1 d D . .
F1 F 0.2613(6) 0.7082(4) 0.2463(7) 0.170(4) Uani 1 1 d D . .
F2 F 0.1760(6) 0.6994(2) 0.1018(5) 0.112(2) Uani 1 1 d D . .
F3 F 0.0754(4) 0.7463(2) 0.2116(4) 0.0744(14) Uani 1 1 d D . .
F4 F 0.1600(5) 0.7927(2) 0.0891(4) 0.0899(18) Uani 1 1 d D . .
F5 F 0.3461(5) 0.7561(2) 0.1252(6) 0.108(2) Uani 1 1 d D . .
F6 F 0.2434(6) 0.8025(3) 0.2347(5) 0.122(3) Uani 1 1 d D . .
P2A P 0.8970(7) 0.5524(3) 0.6955(5) 0.0457(16) Uani 0.688(13) 1 d PD A 1
F11A F 0.7855(13) 0.5696(6) 0.7626(11) 0.076(4) Uani 0.688(13) 1 d PD A 1
F12A F 0.8372(7) 0.5929(3) 0.6161(5) 0.056(2) Uani 0.688(13) 1 d PD A 1
F13A F 0.8157(8) 0.5011(4) 0.6582(9) 0.075(3) Uani 0.688(13) 1 d PD A 1
F14A F 0.9615(9) 0.5113(5) 0.7687(7) 0.100(4) Uani 0.688(13) 1 d PD A 1
F15A F 0.9886(17) 0.5998(7) 0.7309(15) 0.163(9) Uani 0.688(13) 1 d PD A 1
F16A F 0.9995(7) 0.5359(3) 0.6174(6) 0.074(3) Uani 0.688(13) 1 d PD A 1
P2B P 0.8969(16) 0.5545(7) 0.7276(12) 0.055(4) Uani 0.312(13) 1 d PD A 2
F14B F 0.779(2) 0.5871(10) 0.761(2) 0.062(8) Uani 0.312(13) 1 d PD A 2
F15B F 0.967(2) 0.6115(8) 0.7385(12) 0.044(4) Uani 0.312(13) 1 d PD A 2
F13B F 0.812(2) 0.5010(9) 0.712(2) 0.106(11) Uani 0.312(13) 1 d PD A 2
F11B F 0.9220(14) 0.5370(8) 0.8345(13) 0.080(7) Uani 0.312(13) 1 d PD A 2
F12B F 1.0287(14) 0.5273(8) 0.7095(17) 0.089(8) Uani 0.312(13) 1 d PD A 2
F16B F 0.888(2) 0.5588(14) 0.6158(11) 0.129(12) Uani 0.312(13) 1 d PD A 2

loop_
_atom_site_aniso_label
_atom_site_aniso_U_11
_atom_site_aniso_U_22
_atom_site_aniso_U_33
_atom_site_aniso_U_23
_atom_site_aniso_U_13
_atom_site_aniso_U_12
Ru 0.0341(3) 0.0243(3) 0.0253(3) 0.0009(2) -0.00043(19) -0.0039(2)
Br 0.1078(7) 0.0593(6) 0.0448(5) 0.0075(4) 0.0136(4) -0.0384(5)
C1 0.040(3) 0.029(3) 0.034(3) -0.002(3) 0.002(3) -0.003(3)
C2 0.042(4) 0.034(4) 0.043(4) -0.006(3) -0.006(3) -0.005(3)
C3 0.049(4) 0.038(4) 0.036(4) -0.005(3) -0.013(3) -0.003(3)
C4 0.049(4) 0.036(4) 0.031(3) 0.003(3) -0.002(3) 0.000(3)
C5 0.042(3) 0.027(3) 0.032(3) -0.001(3) 0.002(3) -0.003(3)
C6 0.040(3) 0.032(3) 0.027(3) -0.005(3) 0.002(3) -0.002(3)
C7 0.046(3) 0.037(4) 0.025(3) -0.001(3) 0.001(3) -0.008(3)
C8 0.053(4) 0.039(4) 0.038(4) 0.003(3) 0.001(3) -0.008(3)
C9 0.069(5) 0.041(4) 0.040(4) 0.006(3) 0.003(3) -0.007(4)
C10 0.077(5) 0.042(4) 0.030(3) 0.000(3) 0.006(3) -0.027(4)
C11 0.055(4) 0.061(5) 0.029(3) -0.004(3) 0.004(3) -0.022(4)
C12 0.051(4) 0.045(4) 0.024(3) -0.001(3) 0.001(3) -0.013(3)
C21 0.038(3) 0.031(4) 0.042(4) 0.003(3) 0.000(3) -0.001(3)
C22 0.040(3) 0.031(4) 0.050(4) 0.003(3) 0.004(3) 0.004(3)
C23 0.053(4) 0.027(3) 0.046(4) -0.005(3) 0.009(3) -0.006(3)
C24 0.045(3) 0.033(4) 0.030(3) -0.003(3) 0.002(3) -0.008(3)
C25 0.040(3) 0.026(3) 0.025(3) 0.004(3) 0.006(2) -0.005(2)
C26 0.038(3) 0.027(3) 0.025(3) 0.002(3) 0.005(2) -0.004(2)
C27 0.049(4) 0.038(4) 0.027(3) 0.000(3) 0.000(3) -0.003(3)
C28 0.045(4) 0.042(4) 0.033(3) 0.007(3) -0.010(3) -0.003(3)
C29 0.038(3) 0.037(4) 0.040(4) 0.010(3) -0.001(3) 0.000(3)
C30 0.041(3) 0.028(3) 0.035(3) 0.001(3) 0.001(3) 0.002(3)
C31 0.044(3) 0.037(4) 0.030(3) -0.001(3) 0.000(3) -0.003(3)
C32 0.050(4) 0.050(4) 0.037(4) 0.008(3) 0.006(3) -0.003(3)
C33 0.056(4) 0.045(5) 0.054(5) 0.016(4) 0.004(4) -0.012(4)
C34 0.056(4) 0.031(4) 0.049(4) 0.005(3) -0.004(3) -0.011(3)
C35 0.039(3) 0.030(3) 0.035(3) 0.003(3) -0.007(3) -0.004(3)
C36 0.041(3) 0.031(3) 0.033(3) 0.001(3) -0.009(3) -0.004(3)
C37 0.057(4) 0.029(4) 0.048(4) -0.003(3) -0.006(3) -0.008(3)
C38 0.071(5) 0.035(4) 0.050(4) -0.015(4) -0.004(4) 0.004(4)
C39 0.060(4) 0.045(4) 0.043(4) -0.009(3) 0.008(3) 0.002(3)
C40 0.052(4) 0.035(4) 0.035(3) -0.005(3) 0.005(3) -0.001(3)
N1 0.037(3) 0.027(3) 0.027(2) -0.001(2) -0.004(2) -0.003(2)
N11 0.035(3) 0.023(3) 0.028(2) 0.003(2) 0.003(2) -0.005(2)
N12 0.034(2) 0.026(3) 0.027(2) 0.002(2) 0.001(2) -0.006(2)
N21 0.036(3) 0.030(3) 0.027(3) 0.004(2) -0.003(2) -0.008(2)
N22 0.039(3) 0.028(3) 0.029(3) -0.001(2) -0.004(2) -0.002(2)
O1 0.039(2) 0.031(2) 0.028(2) -0.0006(18) 0.0009(18) -0.0064(18)
P1 0.0461(10) 0.0438(11) 0.0556(12) -0.0027(9) 0.0037(8) -0.0066(8)
F1 0.092(4) 0.190(8) 0.226(9) 0.152(7) -0.062(5) -0.055(5)
F2 0.117(5) 0.066(4) 0.154(6) -0.055(4) 0.051(4) -0.020(3)
F3 0.066(3) 0.074(3) 0.084(3) -0.016(3) 0.027(3) -0.016(2)
F4 0.078(3) 0.092(4) 0.098(4) 0.034(3) -0.021(3) -0.030(3)
F5 0.060(3) 0.084(4) 0.183(6) 0.022(4) 0.045(4) 0.005(3)
F6 0.139(5) 0.128(6) 0.100(4) -0.059(4) 0.016(4) -0.076(5)
P2A 0.048(2) 0.043(2) 0.045(4) -0.005(2) -0.006(2) 0.0053(16)
F11A 0.104(8) 0.059(10) 0.066(7) -0.010(6) 0.045(6) 0.009(6)
F12A 0.071(5) 0.046(4) 0.050(4) 0.009(3) 0.015(3) 0.006(3)
F13A 0.056(5) 0.043(5) 0.127(9) -0.035(6) 0.019(5) 0.002(3)
F14A 0.113(8) 0.136(9) 0.051(5) 0.020(6) -0.015(5) 0.052(7)
F15A 0.114(12) 0.132(14) 0.242(19) -0.084(12) 0.000(11) -0.022(10)
F16A 0.068(5) 0.063(5) 0.090(7) 0.003(4) 0.023(4) 0.014(4)
P2B 0.062(6) 0.047(6) 0.057(10) -0.002(6) 0.001(6) -0.006(4)
F14B 0.108(17) 0.014(11) 0.064(14) -0.013(9) 0.007(11) 0.002(8)
F15B 0.050(9) 0.039(9) 0.041(8) -0.006(7) -0.014(7) -0.019(7)
F13B 0.113(17) 0.070(13) 0.14(2) -0.080(15) 0.092(17) -0.044(11)
F11B 0.061(10) 0.092(14) 0.085(14) 0.038(12) -0.027(10) 0.002(9)
F12B 0.064(11) 0.092(15) 0.11(2) -0.022(14) 0.024(11) 0.006(9)
F16B 0.105(18) 0.26(4) 0.025(10) 0.004(15) 0.004(10) 0.03(2)

loop_
_atom_type_symbol
_atom_type_description
_atom_type_scat_dispersion_real
_atom_type_scat_dispersion_imag
_atom_type_scat_source
C C 0.0033 0.0016 'International Tables Vol C Tables 4.2.6.8 and 6.1.1.4'
H H 0.0000 0.0000 'International Tables Vol C Tables 4.2.6.8 and 6.1.1.4'
N N 0.0061 0.0033 'International Tables Vol C Tables 4.2.6.8 and 6.1.1.4'
F F 0.0171 0.0103 'International Tables Vol C Tables 4.2.6.8 and 6.1.1.4'
P P 0.1023 0.0942 'International Tables Vol C Tables 4.2.6.8 and 6.1.1.4'
Br Br -0.2901 2.4595 'International Tables Vol C Tables 4.2.6.8 and 6.1.1.4'
Ru Ru -1.2594 0.8363 'International Tables Vol C Tables 4.2.6.8 and 6.1.1.4'
O O 0.0106 0.0060 'International Tables Vol C Tables 4.2.6.8 and 6.1.1.4'

loop_
_geom_angle_atom_site_label_1
_geom_angle_atom_site_label_2
_geom_angle_atom_site_label_3
_geom_angle
_geom_angle_site_symmetry_1
_geom_angle_site_symmetry_3
_geom_angle_publ_flag
N21 Ru N22 79.0(2) . . ?
N21 Ru N12 90.11(18) . . ?
N22 Ru N12 96.85(19) . . ?
N21 Ru N1 96.59(19) . . ?
N22 Ru N1 86.47(19) . . ?
N12 Ru N1 173.00(19) . . ?
N21 Ru N11 97.56(19) . . ?
N22 Ru N11 174.50(18) . . ?
N12 Ru N11 78.79(19) . . ?
N1 Ru N11 98.23(19) . . ?
N21 Ru O1 173.83(17) . . ?
N22 Ru O1 97.67(17) . . ?
N12 Ru O1 95.47(17) . . ?
N1 Ru O1 77.94(17) . . ?
N11 Ru O1 86.14(17) . . ?
N1 C1 C2 122.1(6) . . ?
C1 C2 C3 119.6(6) . . ?
C4 C3 C2 118.8(6) . . ?
C5 C4 C3 119.0(6) . . ?
N1 C5 C4 122.5(6) . . ?
N1 C5 C6 113.2(5) . . ?
C4 C5 C6 124.3(6) . . ?
O1 C6 C7 118.9(5) . . ?
O1 C6 C5 117.3(5) . . ?
C7 C6 C5 123.8(5) . . ?
C12 C7 C8 119.7(6) . . ?
C12 C7 C6 119.1(6) . . ?
C8 C7 C6 120.6(6) . . ?
C9 C8 C7 120.0(7) . . ?
C10 C9 C8 118.7(7) . . ?
C9 C10 C11 122.9(7) . . ?
C9 C10 Br 119.4(6) . . ?
C11 C10 Br 117.7(6) . . ?
C10 C11 C12 119.1(7) . . ?
C11 C12 C7 119.5(7) . . ?
N11 C21 C22 122.2(6) . . ?
C21 C22 C23 119.5(6) . . ?
C24 C23 C22 118.7(6) . . ?
C23 C24 C25 119.9(6) . . ?
N11 C25 C24 121.4(6) . . ?
N11 C25 C26 114.6(5) . . ?
C24 C25 C26 124.0(5) . . ?
N12 C26 C27 121.2(6) . . ?
N12 C26 C25 114.9(5) . . ?
C27 C26 C25 123.9(6) . . ?
C28 C27 C26 120.4(6) . . ?
C27 C28 C29 118.4(6) . . ?
C30 C29 C28 119.3(6) . . ?
N12 C30 C29 122.9(6) . . ?
N21 C31 C32 123.0(6) . . ?
C33 C32 C31 119.0(7) . . ?
C32 C33 C34 119.2(7) . . ?
C33 C34 C35 120.1(7) . . ?
N21 C35 C34 120.6(6) . . ?
N21 C35 C36 114.4(5) . . ?
C34 C35 C36 125.0(6) . . ?
N22 C36 C37 121.5(6) . . ?
N22 C36 C35 114.0(5) . . ?
C37 C36 C35 124.4(6) . . ?
C38 C37 C36 119.1(7) . . ?
C39 C38 C37 119.3(7) . . ?
C40 C39 C38 119.5(7) . . ?
N22 C40 C39 122.5(7) . . ?
C1 N1 C5 117.9(5) . . ?
C1 N1 Ru 127.2(4) . . ?
C5 N1 Ru 114.5(4) . . ?
C21 N11 C25 118.2(5) . . ?
C21 N11 Ru 126.0(4) . . ?
C25 N11 Ru 115.7(4) . . ?
C30 N12 C26 117.9(5) . . ?
C30 N12 Ru 126.2(4) . . ?
C26 N12 Ru 115.9(4) . . ?
C31 N21 C35 118.0(5) . . ?
C31 N21 Ru 126.3(4) . . ?
C35 N21 Ru 115.8(4) . . ?
C40 N22 C36 118.1(5) . . ?
C40 N22 Ru 125.7(4) . . ?
C36 N22 Ru 116.1(4) . . ?
C6 O1 Ru 116.0(4) . . ?
F6 P1 F1 93.0(5) . . ?
F6 P1 F4 89.2(4) . . ?
F1 P1 F4 177.7(4) . . ?
F6 P1 F5 89.0(4) . . ?
F1 P1 F5 90.9(4) . . ?
F4 P1 F5 89.6(3) . . ?
F6 P1 F2 178.4(4) . . ?
F1 P1 F2 87.8(5) . . ?
F4 P1 F2 89.9(4) . . ?
F5 P1 F2 92.3(3) . . ?
F6 P1 F3 91.8(3) . . ?
F1 P1 F3 89.8(4) . . ?
F4 P1 F3 89.6(3) . . ?
F5 P1 F3 178.9(4) . . ?
F2 P1 F3 86.9(3) . . ?
F14A P2A F15A 89.1(9) . . ?
F14A P2A F13A 87.7(6) . . ?
F15A P2A F13A 174.7(9) . . ?
F14A P2A F12A 176.5(7) . . ?
F15A P2A F12A 91.0(9) . . ?
F13A P2A F12A 92.0(6) . . ?
F14A P2A F11A 96.3(8) . . ?
F15A P2A F11A 96.1(9) . . ?
F13A P2A F11A 88.5(7) . . ?
F12A P2A F11A 87.2(7) . . ?
F14A P2A F16A 89.1(6) . . ?
F15A P2A F16A 87.2(8) . . ?
F13A P2A F16A 88.5(6) . . ?
F12A P2A F16A 87.4(5) . . ?
F11A P2A F16A 173.7(8) . . ?
F16B P2B F11B 166.4(18) . . ?
F16B P2B F14B 103.4(17) . . ?
F11B P2B F14B 88.7(15) . . ?
F16B P2B F15B 93.2(14) . . ?
F11B P2B F15B 94.0(12) . . ?
F14B P2B F15B 86.1(15) . . ?
F16B P2B F13B 84.3(14) . . ?
F11B P2B F13B 89.7(14) . . ?
F14B P2B F13B 88.5(14) . . ?
F15B P2B F13B 173.4(17) . . ?
F16B P2B F12B 84.3(14) . . ?
F11B P2B F12B 84.7(13) . . ?
F14B P2B F12B 169.6(18) . . ?
F15B P2B F12B 86.5(13) . . ?
F13B P2B F12B 99.3(13) . . ?

loop_
_geom_bond_atom_site_label_1
_geom_bond_atom_site_label_2
_geom_bond_distance
_geom_bond_site_symmetry_2
_geom_bond_publ_flag
Ru N21 2.030(5) . ?
Ru N22 2.044(5) . ?
Ru N12 2.054(5) . ?
Ru N1 2.064(5) . ?
Ru N11 2.069(5) . ?
Ru O1 2.081(4) . ?
Br C10 1.902(7) . ?
C1 N1 1.344(8) . ?
C1 C2 1.386(9) . ?
C2 C3 1.387(10) . ?
C3 C4 1.385(9) . ?
C4 C5 1.383(8) . ?
C5 N1 1.368(8) . ?
C5 C6 1.476(8) . ?
C6 O1 1.258(7) . ?
C6 C7 1.471(9) . ?
C7 C12 1.392(9) . ?
C7 C8 1.410(9) . ?
C8 C9 1.383(9) . ?
C9 C10 1.365(10) . ?
C10 C11 1.373(11) . ?
C11 C12 1.391(9) . ?
C21 N11 1.348(8) . ?
C21 C22 1.376(9) . ?
C22 C23 1.377(9) . ?
C23 C24 1.376(9) . ?
C24 C25 1.380(8) . ?
C25 N11 1.360(7) . ?
C25 C26 1.475(8) . ?
C26 N12 1.364(7) . ?
C26 C27 1.386(8) . ?
C27 C28 1.372(9) . ?
C28 C29 1.387(9) . ?
C29 C30 1.373(9) . ?
C30 N12 1.348(7) . ?
C31 N21 1.349(8) . ?
C31 C32 1.375(9) . ?
C32 C33 1.369(10) . ?
C33 C34 1.381(10) . ?
C34 C35 1.382(9) . ?
C35 N21 1.373(8) . ?
C35 C36 1.473(9) . ?
C36 N22 1.353(8) . ?
C36 C37 1.383(9) . ?
C37 C38 1.380(10) . ?
C38 C39 1.364(11) . ?
C39 C40 1.364(9) . ?
C40 N22 1.350(8) . ?
P1 F6 1.544(6) . ?
P1 F1 1.556(6) . ?
P1 F4 1.567(5) . ?
P1 F5 1.571(5) . ?
P1 F2 1.582(6) . ?
P1 F3 1.588(5) . ?
P2A F14A 1.549(9) . ?
P2A F15A 1.559(13) . ?
P2A F13A 1.572(9) . ?
P2A F12A 1.577(9) . ?
P2A F11A 1.577(9) . ?
P2A F16A 1.600(9) . ?
P2B F16B 1.543(15) . ?
P2B F11B 1.546(16) . ?
P2B F14B 1.551(17) . ?
P2B F15B 1.552(17) . ?
P2B F13B 1.565(17) . ?
P2B F12B 1.571(18) . ?

loop_
_geom_torsion_atom_site_label_1
_geom_torsion_atom_site_label_2
_geom_torsion_atom_site_label_3
_geom_torsion_atom_site_label_4
_geom_torsion
_geom_torsion_site_symmetry_1
_geom_torsion_site_symmetry_2
_geom_torsion_site_symmetry_3
_geom_torsion_site_symmetry_4
_geom_torsion_publ_flag
N1 C1 C2 C3 2.2(10) . . . . ?
C1 C2 C3 C4 -3.4(10) . . . . ?
C2 C3 C4 C5 0.8(10) . . . . ?
C3 C4 C5 N1 3.4(10) . . . . ?
C3 C4 C5 C6 -179.9(6) . . . . ?
N1 C5 C6 O1 12.1(8) . . . . ?
C4 C5 C6 O1 -164.9(6) . . . . ?
N1 C5 C6 C7 -165.2(6) . . . . ?
C4 C5 C6 C7 17.8(10) . . . . ?
O1 C6 C7 C12 35.2(8) . . . . ?
C5 C6 C7 C12 -147.6(6) . . . . ?
O1 C6 C7 C8 -136.6(6) . . . . ?
C5 C6 C7 C8 40.7(9) . . . . ?
C12 C7 C8 C9 0.8(10) . . . . ?
C6 C7 C8 C9 172.4(6) . . . . ?
C7 C8 C9 C10 0.6(10) . . . . ?
C8 C9 C10 C11 -1.0(11) . . . . ?
C8 C9 C10 Br 177.7(5) . . . . ?
C9 C10 C11 C12 0.1(10) . . . . ?
Br C10 C11 C12 -178.7(5) . . . . ?
C10 C11 C12 C7 1.3(9) . . . . ?
C8 C7 C12 C11 -1.7(9) . . . . ?
C6 C7 C12 C11 -173.5(6) . . . . ?
N11 C21 C22 C23 0.3(10) . . . . ?
C21 C22 C23 C24 0.1(10) . . . . ?
C22 C23 C24 C25 -0.4(9) . . . . ?
C23 C24 C25 N11 0.3(9) . . . . ?
C23 C24 C25 C26 179.5(6) . . . . ?
N11 C25 C26 N12 3.0(7) . . . . ?
C24 C25 C26 N12 -176.2(5) . . . . ?
N11 C25 C26 C27 -177.5(5) . . . . ?
C24 C25 C26 C27 3.2(9) . . . . ?
N12 C26 C27 C28 0.4(9) . . . . ?
C25 C26 C27 C28 -179.1(6) . . . . ?
C26 C27 C28 C29 1.1(9) . . . . ?
C27 C28 C29 C30 -1.4(9) . . . . ?
C28 C29 C30 N12 0.2(9) . . . . ?
N21 C31 C32 C33 1.2(10) . . . . ?
C31 C32 C33 C34 0.6(10) . . . . ?
C32 C33 C34 C35 -0.7(11) . . . . ?
C33 C34 C35 N21 -1.0(10) . . . . ?
C33 C34 C35 C36 178.6(6) . . . . ?
N21 C35 C36 N22 3.3(8) . . . . ?
C34 C35 C36 N22 -176.3(6) . . . . ?
N21 C35 C36 C37 -179.1(6) . . . . ?
C34 C35 C36 C37 1.3(10) . . . . ?
N22 C36 C37 C38 2.0(10) . . . . ?
C35 C36 C37 C38 -175.5(6) . . . . ?
C36 C37 C38 C39 0.4(11) . . . . ?
C37 C38 C39 C40 -1.8(11) . . . . ?
C38 C39 C40 N22 0.9(11) . . . . ?
C2 C1 N1 C5 1.8(9) . . . . ?
C2 C1 N1 Ru -170.3(5) . . . . ?
C4 C5 N1 C1 -4.6(9) . . . . ?
C6 C5 N1 C1 178.3(5) . . . . ?
C4 C5 N1 Ru 168.4(5) . . . . ?
C6 C5 N1 Ru -8.6(6) . . . . ?
N21 Ru N1 C1 -1.5(5) . . . . ?
N22 Ru N1 C1 77.0(5) . . . . ?
N12 Ru N1 C1 -164.5(14) . . . . ?
N11 Ru N1 C1 -100.2(5) . . . . ?
O1 Ru N1 C1 175.6(5) . . . . ?
N21 Ru N1 C5 -173.8(4) . . . . ?
N22 Ru N1 C5 -95.3(4) . . . . ?
N12 Ru N1 C5 23.2(18) . . . . ?
N11 Ru N1 C5 87.5(4) . . . . ?
O1 Ru N1 C5 3.3(4) . . . . ?
C22 C21 N11 C25 -0.4(9) . . . . ?
C22 C21 N11 Ru -177.3(4) . . . . ?
C24 C25 N11 C21 0.1(8) . . . . ?
C26 C25 N11 C21 -179.2(5) . . . . ?
C24 C25 N11 Ru 177.3(4) . . . . ?
C26 C25 N11 Ru -2.0(6) . . . . ?
N21 Ru N11 C21 -94.0(5) . . . . ?
N22 Ru N11 C21 -144.8(18) . . . . ?
N12 Ru N11 C21 177.4(5) . . . . ?
N1 Ru N11 C21 3.8(5) . . . . ?
O1 Ru N11 C21 81.1(5) . . . . ?
N21 Ru N11 C25 89.1(4) . . . . ?
N22 Ru N11 C25 38(2) . . . . ?
N12 Ru N11 C25 0.5(4) . . . . ?
N1 Ru N11 C25 -173.1(4) . . . . ?
O1 Ru N11 C25 -95.9(4) . . . . ?
C29 C30 N12 C26 1.3(9) . . . . ?
C29 C30 N12 Ru -178.1(4) . . . . ?
C27 C26 N12 C30 -1.6(8) . . . . ?
C25 C26 N12 C30 177.9(5) . . . . ?
C27 C26 N12 Ru 177.9(4) . . . . ?
C25 C26 N12 Ru -2.6(6) . . . . ?
N21 Ru N12 C30 83.0(5) . . . . ?
N22 Ru N12 C30 4.0(5) . . . . ?
N1 Ru N12 C30 -114.0(15) . . . . ?
N11 Ru N12 C30 -179.3(5) . . . . ?
O1 Ru N12 C30 -94.4(5) . . . . ?
N21 Ru N12 C26 -96.4(4) . . . . ?
N22 Ru N12 C26 -175.4(4) . . . . ?
N1 Ru N12 C26 66.6(17) . . . . ?
N11 Ru N12 C26 1.2(4) . . . . ?
O1 Ru N12 C26 86.2(4) . . . . ?
C32 C31 N21 C35 -2.8(9) . . . . ?
C32 C31 N21 Ru 176.7(5) . . . . ?
C34 C35 N21 C31 2.7(9) . . . . ?
C36 C35 N21 C31 -176.9(5) . . . . ?
C34 C35 N21 Ru -176.9(5) . . . . ?
C36 C35 N21 Ru 3.5(6) . . . . ?
N22 Ru N21 C31 174.3(5) . . . . ?
N12 Ru N21 C31 77.4(5) . . . . ?
N1 Ru N21 C31 -100.6(5) . . . . ?
N11 Ru N21 C31 -1.3(5) . . . . ?
O1 Ru N21 C31 -127.9(16) . . . . ?
N22 Ru N21 C35 -6.1(4) . . . . ?
N12 Ru N21 C35 -103.1(4) . . . . ?
N1 Ru N21 C35 79.0(4) . . . . ?
N11 Ru N21 C35 178.2(4) . . . . ?
O1 Ru N21 C35 51.6(19) . . . . ?
C39 C40 N22 C36 1.4(9) . . . . ?
C39 C40 N22 Ru -174.8(5) . . . . ?
C37 C36 N22 C40 -2.8(9) . . . . ?
C35 C36 N22 C40 174.9(5) . . . . ?
C37 C36 N22 Ru 173.8(5) . . . . ?
C35 C36 N22 Ru -8.6(6) . . . . ?
N21 Ru N22 C40 -175.6(5) . . . . ?
N12 Ru N22 C40 -86.9(5) . . . . ?
N1 Ru N22 C40 87.0(5) . . . . ?
N11 Ru N22 C40 -124.1(18) . . . . ?
O1 Ru N22 C40 9.6(5) . . . . ?
N21 Ru N22 C36 8.1(4) . . . . ?
N12 Ru N22 C36 96.9(4) . . . . ?
N1 Ru N22 C36 -89.3(4) . . . . ?
N11 Ru N22 C36 60(2) . . . . ?
O1 Ru N22 C36 -166.6(4) . . . . ?
C7 C6 O1 Ru 168.0(4) . . . . ?
C5 C6 O1 Ru -9.4(7) . . . . ?
N21 Ru O1 C6 31.4(19) . . . . ?
N22 Ru O1 C6 88.3(4) . . . . ?
N12 Ru O1 C6 -174.0(4) . . . . ?
N1 Ru O1 C6 3.6(4) . . . . ?
N11 Ru O1 C6 -95.7(4) . . . . ?
